data_7241618
loop_
_publ_author_name
'Malapile, Ramokone Junia'
'Nyamayaro, Kudzanai'
'Nassimbeni, Luigi R.'
'B\'athori, Nikoletta B.'

_publ_section_title
;
 Multicomponent crystals of baclofen with acids and bases---conformational
 flexibility and synthon versatility
;
_journal_issue 1
_journal_name_full CrystEngComm
_journal_page_first 91
_journal_page_last 99
_journal_paper_doi 10.1039/D0CE01522A
_journal_volume 23
_journal_year 2021
_chemical_formula_sum 'C18 H20 Cl N O5'
_chemical_formula_weight 365.80
_space_group_crystal_system triclinic
_space_group_IT_number 2
_space_group_name_Hall '-P 1'
_space_group_name_H-M_alt 'P -1'
_atom_sites_solution_hydrogens mixed
_audit_creation_method SHELXL-2016/4
_audit_update_record
;
2020-09-11 deposited with the CCDC.	2020-11-18 downloaded from the CCDC.
;
_cell_angle_alpha 79.08(3)
_cell_angle_beta 86.83(3)
_cell_angle_gamma 83.81(3)
_cell_formula_units_Z 2
_cell_length_a 6.9834(14)
_cell_length_b 7.8322(16)
_cell_length_c 16.383(3)
_cell_measurement_reflns_used 4139
_cell_measurement_temperature 173(2)
_cell_measurement_theta_max 27.967
_cell_measurement_theta_min 2.534
_cell_volume 874.2(3)
_computing_structure_refinement 'SHELXL-2016/4 (Sheldrick, 2016)'
_computing_structure_solution 'SHELXT 2014/5 (Sheldrick, 2014)'
_diffrn_ambient_temperature 173(2)
_diffrn_measured_fraction_theta_full 0.991
_diffrn_measured_fraction_theta_max 0.984
_diffrn_measurement_device_type Bruker
_diffrn_radiation_type MoK\a
_diffrn_radiation_wavelength 0.71073
_diffrn_reflns_av_R_equivalents 0.0250
_diffrn_reflns_av_unetI/netI 0.0271
_diffrn_reflns_Laue_measured_fraction_full 0.991
_diffrn_reflns_Laue_measured_fraction_max 0.984
_diffrn_reflns_limit_h_max 9
_diffrn_reflns_limit_h_min -9
_diffrn_reflns_limit_k_max 10
_diffrn_reflns_limit_k_min -10
_diffrn_reflns_limit_l_max 21
_diffrn_reflns_limit_l_min -21
_diffrn_reflns_number 15348
_diffrn_reflns_point_group_measured_fraction_full 0.991
_diffrn_reflns_point_group_measured_fraction_max 0.984
_diffrn_reflns_theta_full 25.242
_diffrn_reflns_theta_max 27.967
_diffrn_reflns_theta_min 2.534
_exptl_absorpt_coefficient_mu 0.247
_exptl_absorpt_correction_T_max 1.000
_exptl_absorpt_correction_T_min 0.926
_exptl_absorpt_correction_type multi-scan
_exptl_absorpt_process_details SADABS
_exptl_crystal_colour colorless
_exptl_crystal_density_diffrn 1.390
_exptl_crystal_description chunk
_exptl_crystal_F_000 384
_exptl_crystal_size_max 0.250
_exptl_crystal_size_mid 0.140
_exptl_crystal_size_min 0.100
_refine_diff_density_max 0.319
_refine_diff_density_min -0.281
_refine_diff_density_rms 0.048
_refine_ls_extinction_method none
_refine_ls_goodness_of_fit_ref 1.038
_refine_ls_hydrogen_treatment noref
_refine_ls_matrix_type full
_refine_ls_number_parameters 230
_refine_ls_number_reflns 4139
_refine_ls_number_restraints 0
_refine_ls_restrained_S_all 1.038
_refine_ls_R_factor_all 0.0576
_refine_ls_R_factor_gt 0.0413
_refine_ls_shift/su_max 0.000
_refine_ls_shift/su_mean 0.000
_refine_ls_structure_factor_coef Fsqd
_refine_ls_weighting_details 'w=1/[\s^2^(Fo^2^)+(0.0504P)^2^+0.3511P] where P=(Fo^2^+2Fc^2^)/3'
_refine_ls_weighting_scheme calc
_refine_ls_wR_factor_gt 0.1011
_refine_ls_wR_factor_ref 0.1089
_reflns_Friedel_coverage 0.000
_reflns_number_gt 3222
_reflns_number_total 4139
_reflns_threshold_expression 'I > 2\s(I)'
_cod_data_source_file d0ce01522a2.cif
_cod_data_source_block bac-poa
_cod_depositor_comments 'Adding full bibliography for 7241617--7241623.cif.'
_cod_database_code 7241618
_shelx_shelxl_version_number 2016/4
_shelx_space_group_comment
;
The symmetry employed for this shelxl refinement is uniquely defined
by the following loop, which should always be used as a source of
symmetry information in preference to the above space-group names.
They are only intended as comments.
;
_shelx_estimated_absorpt_t_min 0.941
_shelx_estimated_absorpt_t_max 0.976

loop_
_space_group_symop_operation_xyz
'x, y, z'
'-x, -y, -z'

loop_
_atom_site_label
_atom_site_type_symbol
_atom_site_fract_x
_atom_site_fract_y
_atom_site_fract_z
_atom_site_U_iso_or_equiv
_atom_site_adp_type
_atom_site_occupancy
_atom_site_site_symmetry_order
_atom_site_calc_flag
_atom_site_refinement_flags_posn
_atom_site_refinement_flags_adp
_atom_site_refinement_flags_occupancy
_atom_site_disorder_assembly
_atom_site_disorder_group
CL1 Cl -0.32099(8) 0.42346(8) 0.07600(3) 0.04607(16) Uani 1 1 d . . . . .
O1 O 0.26156(16) 0.77225(15) 0.47730(7) 0.0272(3) Uani 1 1 d . . . . .
H1 H 0.347865 0.792933 0.510786 0.049(6) Uiso 1 1 d R . . . .
N1 N 0.16324(18) 0.16379(16) 0.43553(8) 0.0190(3) Uani 1 1 d . . . . .
H1C H 0.064304 0.136693 0.406676 0.029(5) Uiso 1 1 d R . . . .
H1A H 0.281734 0.129313 0.414386 0.029(5) Uiso 1 1 d R . . . .
H1B H 0.156204 0.102343 0.489456 0.038(5) Uiso 1 1 d R . . . .
C1 C 0.0673(2) 0.45086(19) 0.28432(9) 0.0189(3) Uani 1 1 d . . . . .
O2 O 0.51430(17) 0.64155(16) 0.41527(8) 0.0312(3) Uani 1 1 d . . . . .
C2 C 0.1402(3) 0.4525(3) 0.20390(11) 0.0335(4) Uani 1 1 d . . . . .
H2 H 0.271915 0.456973 0.193020 0.040 Uiso 1 1 calc R U . . .
O3 O 0.56897(15) 0.96655(16) 0.72434(7) 0.0263(3) Uani 1 1 d . . . . .
C3 C 0.0227(3) 0.4477(3) 0.13926(11) 0.0376(4) Uani 1 1 d . . . . .
H3 H 0.074326 0.449864 0.085555 0.045 Uiso 1 1 calc R U . . .
O4 O 0.44454(15) 0.87295(15) 0.59121(7) 0.0244(3) Uani 1 1 d . . . . .
C4 C -0.1714(3) 0.4398(2) 0.15571(10) 0.0273(4) Uani 1 1 d . . . . .
O5 O 0.14806(15) 1.00241(14) 0.60815(7) 0.0228(2) Uani 1 1 d . . . . .
C5 C -0.2494(3) 0.4410(3) 0.23431(11) 0.0347(4) Uani 1 1 d . . . . .
H5 H -0.381371 0.437716 0.244556 0.042 Uiso 1 1 calc R U . . .
C6 C -0.1300(2) 0.4473(3) 0.29844(10) 0.0310(4) Uani 1 1 d . . . . .
H6 H -0.183100 0.449126 0.351635 0.037 Uiso 1 1 calc R U . . .
C7 C 0.2012(2) 0.46180(19) 0.35287(9) 0.0185(3) Uani 1 1 d . . . . .
H7 H 0.332379 0.420738 0.336127 0.022 Uiso 1 1 calc R U . . .
C8 C 0.1980(2) 0.6546(2) 0.36113(10) 0.0244(3) Uani 1 1 d . . . . .
H8A H 0.222573 0.723853 0.306603 0.029 Uiso 1 1 calc R U . . .
H8B H 0.070216 0.694649 0.380449 0.029 Uiso 1 1 calc R U . . .
C9 C 0.3440(2) 0.68640(19) 0.42010(10) 0.0221(3) Uani 1 1 d . . . . .
C10 C 0.1503(2) 0.35353(19) 0.43743(9) 0.0186(3) Uani 1 1 d . . . . .
H10A H 0.237342 0.372815 0.478196 0.022 Uiso 1 1 calc R U . . .
H10B H 0.020388 0.392398 0.454673 0.022 Uiso 1 1 calc R U . . .
C11 C 0.6365(2) 1.0137(2) 0.79352(9) 0.0232(3) Uani 1 1 d . . . . .
C12 C 0.5227(3) 1.0932(2) 0.85057(11) 0.0309(4) Uani 1 1 d . . . . .
H12 H 0.390321 1.116130 0.844462 0.037 Uiso 1 1 calc R U . . .
C13 C 0.6089(3) 1.1384(3) 0.91707(11) 0.0376(4) Uani 1 1 d . . . . .
H13 H 0.533099 1.191359 0.955548 0.045 Uiso 1 1 calc R U . . .
C14 C 0.8049(3) 1.1056(3) 0.92665(12) 0.0390(5) Uani 1 1 d . . . . .
H14 H 0.861486 1.136596 0.971096 0.047 Uiso 1 1 calc R U . . .
C15 C 0.9163(3) 1.0263(3) 0.86954(12) 0.0390(5) Uani 1 1 d . . . . .
H15 H 1.048525 1.002821 0.876033 0.047 Uiso 1 1 calc R U . . .
C16 C 0.8342(3) 0.9811(2) 0.80289(11) 0.0310(4) Uani 1 1 d . . . . .
H16 H 0.911085 0.929094 0.764393 0.037 Uiso 1 1 calc R U . . .
C17 C 0.3686(2) 1.0086(2) 0.71016(10) 0.0226(3) Uani 1 1 d . . . . .
H17B H 0.335447 1.133200 0.706880 0.027 Uiso 1 1 calc R U . . .
H17A H 0.294262 0.947686 0.756253 0.027 Uiso 1 1 calc R U . . .
C18 C 0.3187(2) 0.95675(19) 0.62997(9) 0.0186(3) Uani 1 1 d . . . . .

loop_
_atom_site_aniso_label
_atom_site_aniso_U_11
_atom_site_aniso_U_22
_atom_site_aniso_U_33
_atom_site_aniso_U_23
_atom_site_aniso_U_13
_atom_site_aniso_U_12
CL1 0.0428(3) 0.0650(4) 0.0353(3) -0.0195(2) -0.0206(2) 0.0002(2)
O1 0.0204(6) 0.0340(6) 0.0309(6) -0.0132(5) -0.0056(5) -0.0047(5)
N1 0.0141(6) 0.0187(6) 0.0243(6) -0.0026(5) -0.0036(5) -0.0029(5)
C1 0.0208(7) 0.0162(7) 0.0200(7) -0.0030(6) -0.0024(6) -0.0032(6)
O2 0.0260(7) 0.0356(7) 0.0339(7) -0.0121(5) -0.0025(5) -0.0010(5)
C2 0.0216(8) 0.0539(12) 0.0254(8) -0.0069(8) 0.0014(7) -0.0082(8)
O3 0.0155(5) 0.0416(7) 0.0250(6) -0.0142(5) -0.0057(4) -0.0001(5)
C3 0.0340(10) 0.0597(13) 0.0201(8) -0.0095(8) -0.0002(7) -0.0060(9)
O4 0.0156(5) 0.0334(6) 0.0269(6) -0.0130(5) -0.0030(4) 0.0005(4)
C4 0.0299(9) 0.0288(9) 0.0250(8) -0.0074(7) -0.0133(7) 0.0002(7)
O5 0.0140(5) 0.0269(6) 0.0284(6) -0.0076(5) -0.0046(4) -0.0004(4)
C5 0.0176(8) 0.0573(12) 0.0306(9) -0.0107(8) -0.0045(7) -0.0038(8)
C6 0.0220(8) 0.0505(11) 0.0217(8) -0.0097(7) -0.0006(6) -0.0039(7)
C7 0.0166(7) 0.0200(7) 0.0193(7) -0.0034(6) -0.0018(6) -0.0036(5)
C8 0.0271(8) 0.0198(8) 0.0269(8) -0.0029(6) -0.0077(7) -0.0038(6)
C9 0.0254(8) 0.0150(7) 0.0255(8) 0.0000(6) -0.0029(6) -0.0057(6)
C10 0.0192(7) 0.0178(7) 0.0201(7) -0.0053(6) -0.0039(6) -0.0034(5)
C11 0.0245(8) 0.0257(8) 0.0202(7) -0.0030(6) -0.0055(6) -0.0058(6)
C12 0.0263(9) 0.0398(10) 0.0295(9) -0.0116(7) -0.0039(7) -0.0046(7)
C13 0.0446(11) 0.0422(11) 0.0294(9) -0.0157(8) -0.0039(8) -0.0022(9)
C14 0.0460(12) 0.0460(11) 0.0296(9) -0.0129(8) -0.0165(8) -0.0070(9)
C15 0.0297(10) 0.0533(12) 0.0357(10) -0.0099(9) -0.0138(8) -0.0031(8)
C16 0.0263(9) 0.0422(10) 0.0254(8) -0.0078(7) -0.0049(7) -0.0021(7)
C17 0.0151(7) 0.0298(8) 0.0250(8) -0.0097(6) -0.0014(6) -0.0026(6)
C18 0.0144(7) 0.0202(7) 0.0218(7) -0.0036(6) -0.0014(6) -0.0040(5)

loop_
_atom_type_symbol
_atom_type_description
_atom_type_scat_dispersion_real
_atom_type_scat_dispersion_imag
_atom_type_scat_source
C C 0.0033 0.0016 'International Tables Vol C Tables 4.2.6.8 and 6.1.1.4'
H H 0.0000 0.0000 'International Tables Vol C Tables 4.2.6.8 and 6.1.1.4'
N N 0.0061 0.0033 'International Tables Vol C Tables 4.2.6.8 and 6.1.1.4'
O O 0.0106 0.0060 'International Tables Vol C Tables 4.2.6.8 and 6.1.1.4'
Cl Cl 0.1484 0.1585 'International Tables Vol C Tables 4.2.6.8 and 6.1.1.4'

loop_
_geom_angle_atom_site_label_1
_geom_angle_atom_site_label_2
_geom_angle_atom_site_label_3
_geom_angle
_geom_angle_site_symmetry_1
_geom_angle_site_symmetry_3
_geom_angle_publ_flag
C9 O1 H1 111.1 . . ?
C10 N1 H1C 111.8 . . ?
C10 N1 H1A 109.3 . . ?
H1C N1 H1A 112.3 . . ?
C10 N1 H1B 108.9 . . ?
H1C N1 H1B 108.4 . . ?
H1A N1 H1B 105.9 . . ?
C2 C1 C6 117.82(15) . . ?
C2 C1 C7 119.97(14) . . ?
C6 C1 C7 122.14(14) . . ?
C3 C2 C1 121.84(16) . . ?
C3 C2 H2 119.1 . . ?
C1 C2 H2 119.1 . . ?
C11 O3 C17 116.63(12) . . ?
C4 C3 C2 118.89(16) . . ?
C4 C3 H3 120.6 . . ?
C2 C3 H3 120.6 . . ?
C5 C4 C3 120.94(16) . . ?
C5 C4 CL1 119.36(14) . . ?
C3 C4 CL1 119.69(13) . . ?
C4 C5 C6 119.55(16) . . ?
C4 C5 H5 120.2 . . ?
C6 C5 H5 120.2 . . ?
C1 C6 C5 120.93(15) . . ?
C1 C6 H6 119.5 . . ?
C5 C6 H6 119.5 . . ?
C1 C7 C10 114.28(12) . . ?
C1 C7 C8 108.48(12) . . ?
C10 C7 C8 109.15(12) . . ?
C1 C7 H7 108.3 . . ?
C10 C7 H7 108.3 . . ?
C8 C7 H7 108.3 . . ?
C9 C8 C7 113.76(13) . . ?
C9 C8 H8A 108.8 . . ?
C7 C8 H8A 108.8 . . ?
C9 C8 H8B 108.8 . . ?
C7 C8 H8B 108.8 . . ?
H8A C8 H8B 107.7 . . ?
O2 C9 O1 124.07(15) . . ?
O2 C9 C8 124.48(15) . . ?
O1 C9 C8 111.44(14) . . ?
N1 C10 C7 112.19(12) . . ?
N1 C10 H10A 109.2 . . ?
C7 C10 H10A 109.2 . . ?
N1 C10 H10B 109.2 . . ?
C7 C10 H10B 109.2 . . ?
H10A C10 H10B 107.9 . . ?
O3 C11 C12 124.70(15) . . ?
O3 C11 C16 115.35(15) . . ?
C12 C11 C16 119.92(15) . . ?
C11 C12 C13 119.28(17) . . ?
C11 C12 H12 120.4 . . ?
C13 C12 H12 120.4 . . ?
C14 C13 C12 120.90(17) . . ?
C14 C13 H13 119.6 . . ?
C12 C13 H13 119.6 . . ?
C13 C14 C15 119.21(17) . . ?
C13 C14 H14 120.4 . . ?
C15 C14 H14 120.4 . . ?
C14 C15 C16 120.93(18) . . ?
C14 C15 H15 119.5 . . ?
C16 C15 H15 119.5 . . ?
C15 C16 C11 119.76(17) . . ?
C15 C16 H16 120.1 . . ?
C11 C16 H16 120.1 . . ?
O3 C17 C18 110.33(12) . . ?
O3 C17 H17B 109.6 . . ?
C18 C17 H17B 109.6 . . ?
O3 C17 H17A 109.6 . . ?
C18 C17 H17A 109.6 . . ?
H17B C17 H17A 108.1 . . ?
O4 C18 O5 125.21(14) . . ?
O4 C18 C17 119.64(13) . . ?
O5 C18 C17 115.15(13) . . ?

loop_
_geom_bond_atom_site_label_1
_geom_bond_atom_site_label_2
_geom_bond_distance
_geom_bond_site_symmetry_2
_geom_bond_publ_flag
CL1 C4 1.7483(17) . ?
O1 C9 1.326(2) . ?
O1 H1 0.8842 . ?
N1 C10 1.4852(18) . ?
N1 H1C 0.9228 . ?
N1 H1A 0.9128 . ?
N1 H1B 0.9240 . ?
C1 C2 1.384(2) . ?
C1 C6 1.387(2) . ?
C1 C7 1.521(2) . ?
O2 C9 1.206(2) . ?
C2 C3 1.384(3) . ?
C2 H2 0.9300 . ?
O3 C11 1.3781(19) . ?
O3 C17 1.4244(19) . ?
C3 C4 1.373(3) . ?
C3 H3 0.9300 . ?
O4 C18 1.2564(19) . ?
C4 C5 1.371(2) . ?
O5 C18 1.2577(18) . ?
C5 C6 1.388(2) . ?
C5 H5 0.9300 . ?
C6 H6 0.9300 . ?
C7 C10 1.526(2) . ?
C7 C8 1.539(2) . ?
C7 H7 0.9800 . ?
C8 C9 1.513(2) . ?
C8 H8A 0.9700 . ?
C8 H8B 0.9700 . ?
C10 H10A 0.9700 . ?
C10 H10B 0.9700 . ?
C11 C12 1.387(2) . ?
C11 C16 1.388(2) . ?
C12 C13 1.392(2) . ?
C12 H12 0.9300 . ?
C13 C14 1.377(3) . ?
C13 H13 0.9300 . ?
C14 C15 1.379(3) . ?
C14 H14 0.9300 . ?
C15 C16 1.380(2) . ?
C15 H15 0.9300 . ?
C16 H16 0.9300 . ?
C17 C18 1.515(2) . ?
C17 H17B 0.9700 . ?
C17 H17A 0.9700 . ?
